data_1534196
loop_
_publ_author_name
'Badikov, D.V.'
'Badikov, V.V.'
'Kuz'micheva, G.M.'
'Panyutin, V.L.'
'Shevyrdyaeva, G.S.'
'Rybakov, V.B.'
'Chizhikov, V.I.'
'Shcherbakova, E.S.'

_publ_section_title
;
 Growth and X-ray diffraction study of Tl4 Hg I6 crystals
;
_journal_name_full 'Neorganicheskie Materialy'
_journal_page_first 372
_journal_page_last 379
_journal_volume 40
_journal_year 2004
_chemical_formula_sum 'Hg I6 Tl4'
_chemical_name_systematic 'Tl4 (Hg I6)'
_space_group_IT_number 104
_symmetry_space_group_name_Hall 'P 4 -2n'
_symmetry_space_group_name_H-M 'P 4 n c'
_cell_angle_alpha 90
_cell_angle_beta 90
_cell_angle_gamma 90
_cell_formula_units_Z 2
_cell_length_a 9.416
_cell_length_b 9.416
_cell_length_c 9.237
_cell_volume 818.962
_citation_journal_id_ASTM NMATEI
_cod_data_source_file Badikov_NMATEI_2004_523.cif
_cod_data_source_block Hg1I6Tl4
_cod_original_cell_volume 818.9623
_cod_original_formula_sum 'Hg1 I6 Tl4'
_cod_database_code 1534196

loop_
_symmetry_equiv_pos_as_xyz
x,y,z
-y,x,z
-x,-y,z
y,-x,z
-x+1/2,y+1/2,z+1/2
-y+1/2,-x+1/2,z+1/2
x+1/2,-y+1/2,z+1/2
y+1/2,x+1/2,z+1/2

loop_
_atom_site_label
_atom_site_type_symbol
_atom_site_fract_x
_atom_site_fract_y
_atom_site_fract_z
_atom_site_occupancy
_atom_site_U_iso_or_equiv
I2 I-1 0 0 -0.2855 1 0.0
I1 I-1 0 0 0.2849 1 0.0
I3 I-1 0.3302 0.1455 0.0001 1 0.0
Tl1 Tl+1 0.3549 0.8523 0.248 1 0.0
Hg1 Hg+2 0 0 -0.003 1 0.0
